data_7032246
loop_
_publ_author_name
'Gu\'nka, Piotr A'
'Kraszewski, Karol'
'Chen, Yu-Sheng'
'Zachara, Janusz'

_publ_section_title
;
 The structure and energetics of arsenic(iii) oxide intercalated by ionic
 azides.
;
_journal_issue 33
_journal_name_full 'Dalton transactions'
_journal_page_first 12776
_journal_page_last 12783
_journal_paper_doi 10.1039/c4dt01569j
_journal_volume 43
_journal_year 2014
_chemical_formula_moiety '2(As2 O3), N3, NH4'
_chemical_formula_sum 'As4 H4 N4 O6'
_chemical_formula_weight 455.76
_chemical_name_systematic
;
 ?
;
_space_group_crystal_system hexagonal
_space_group_IT_number 191
_space_group_name_Hall '-P 6 2'
_space_group_name_H-M_alt 'P 6/m m m'
_symmetry_space_group_name_Hall '-P 6 2'
_symmetry_space_group_name_H-M 'P 6/m m m'
_atom_sites_solution_hydrogens difmap
_atom_sites_solution_primary iterative
_audit_creation_date 2014-04-09
_audit_creation_method
;
Olex2 1.2-beta
(compiled 2014.03.20 svn.r2918 for OlexSys, GUI svn.r4816)
;
_cell_angle_alpha 90
_cell_angle_beta 90
_cell_angle_gamma 120
_cell_formula_units_Z 1
_cell_length_a 5.2354(3)
_cell_length_b 5.2354(3)
_cell_length_c 9.6787(5)
_cell_measurement_reflns_used 3746
_cell_measurement_temperature 293(2)
_cell_measurement_theta_max 29.1840
_cell_measurement_theta_min 4.1760
_cell_volume 229.75(2)
_computing_cell_refinement
'CrysAlisPro, Agilent Technologies, Version 1.171.36.28 (release 01-02-2013 CrysAlis171 .NET) (compiled Feb 1 2013,16:14:44)'
_computing_data_collection
'CrysAlisPro, Agilent Technologies, Version 1.171.36.28 (release 01-02-2013 CrysAlis171 .NET) (compiled Feb 1 2013,16:14:44)'
_computing_data_reduction
'CrysAlisPro, Agilent Technologies, Version 1.171.36.28 (release 01-02-2013 CrysAlis171 .NET) (compiled Feb 1 2013,16:14:44)'
_computing_molecular_graphics 'Olex2 (Dolomanov et al., 2009)'
_computing_publication_material 'Olex2 (Dolomanov et al., 2009)'
_computing_structure_refinement 'ShelXL (Sheldrick, 2008)'
_computing_structure_solution 'olex2.solve (Bourhis et al., 2013)'
_diffrn_ambient_temperature 293(2)
_diffrn_detector_area_resol_mean 10.3347
_diffrn_measured_fraction_theta_full 0.992
_diffrn_measured_fraction_theta_max 0.983
_diffrn_measurement_device_type 'Xcalibur, Atlas, Gemini ultra'
_diffrn_measurement_method '\w scans'
_diffrn_orient_matrix_UB_11 0.1419900000
_diffrn_orient_matrix_UB_12 0.1277204000
_diffrn_orient_matrix_UB_13 0.0019393000
_diffrn_orient_matrix_UB_21 0.0656406000
_diffrn_orient_matrix_UB_22 -0.0899021000
_diffrn_orient_matrix_UB_23 -0.0042678000
_diffrn_orient_matrix_UB_31 -0.0000610000
_diffrn_orient_matrix_UB_32 0.0086422000
_diffrn_orient_matrix_UB_33 -0.0731431000
_diffrn_radiation_monochromator graphite
_diffrn_radiation_type MoK\a
_diffrn_radiation_wavelength 0.71073
_diffrn_reflns_av_R_equivalents 0.0493
_diffrn_reflns_av_unetI/netI 0.0135
_diffrn_reflns_Laue_measured_fraction_full 0.992
_diffrn_reflns_Laue_measured_fraction_max 0.983
_diffrn_reflns_limit_h_max 7
_diffrn_reflns_limit_h_min -7
_diffrn_reflns_limit_k_max 7
_diffrn_reflns_limit_k_min -7
_diffrn_reflns_limit_l_max 13
_diffrn_reflns_limit_l_min -12
_diffrn_reflns_number 7048
_diffrn_reflns_point_group_measured_fraction_full 0.992
_diffrn_reflns_point_group_measured_fraction_max 0.983
_diffrn_reflns_theta_full 25.242
_diffrn_reflns_theta_max 29.396
_diffrn_reflns_theta_min 4.211
_diffrn_source 'Enhance (Mo) X-ray Source'
_exptl_absorpt_coefficient_mu 14.432
_exptl_absorpt_correction_T_max 0.734
_exptl_absorpt_correction_T_min 0.160
_exptl_absorpt_correction_type analytical
_exptl_absorpt_process_details
'CrysAlisPro, Agilent Technologies, Version 1.171.36.28 (release 01-02-2013 CrysAlis171 .NET) (compiled Feb 1 2013,16:14:44) Analytical numeric absorption correction using a multifaceted crystal model based on expressions derived by R.C. Clark & J.S. Reid. (Clark, R. C. & Reid, J. S. (1995). Acta Cryst. A51, 887-897)'
_exptl_crystal_colour colourless
_exptl_crystal_colour_primary colourless
_exptl_crystal_density_diffrn 3.294
_exptl_crystal_description plate
_exptl_crystal_F_000 212
_exptl_crystal_size_max 0.2032
_exptl_crystal_size_mid 0.1744
_exptl_crystal_size_min 0.0162
_refine_diff_density_max 0.456
_refine_diff_density_min -0.386
_refine_diff_density_rms 0.092
_refine_ls_extinction_method none
_refine_ls_goodness_of_fit_ref 1.220
_refine_ls_hydrogen_treatment constr
_refine_ls_matrix_type full
_refine_ls_number_parameters 15
_refine_ls_number_reflns 171
_refine_ls_number_restraints 0
_refine_ls_restrained_S_all 1.220
_refine_ls_R_factor_all 0.0192
_refine_ls_R_factor_gt 0.0155
_refine_ls_shift/su_max 0.000
_refine_ls_shift/su_mean 0.000
_refine_ls_structure_factor_coef Fsqd
_refine_ls_weighting_details 'w=1/[\s^2^(Fo^2^)+(0.0187P)^2^+0.1827P] where P=(Fo^2^+2Fc^2^)/3'
_refine_ls_weighting_scheme calc
_refine_ls_wR_factor_gt 0.0379
_refine_ls_wR_factor_ref 0.0388
_reflns_Friedel_coverage 0.000
_reflns_number_gt 158
_reflns_number_total 171
_reflns_threshold_expression 'I > 2\s(I)'
_cod_data_source_file allP.cif
_cod_data_source_block pg42
_cod_original_cell_volume 229.75(3)
_cod_database_code 7032246
_shelxl_version_number 2014-1
_shelx_space_group_comment
;
The symmetry employed for this shelxl refinement is uniquely defined
by the following loop, which should always be used as a source of
symmetry information in preference to the above space-group names.
They are only intended as comments.
;
_reflns_odcompleteness_completeness 99.25
_reflns_odcompleteness_iscentric 1
_reflns_odcompleteness_theta 26.32
_olex2_refinement_description
;
1. Fixed Uiso
 At 1.5 times of:
  All N(H,H) groups
2. Others
 Fixed Sof: H1A(0.04167) H1B(0.125)
 Fixed X: H1A(0) H1B(0)
 Fixed Y: H1A(0) H1B(0.162621)
 Fixed Z: H1A(0.09309) H1B(-0.030471)
;

loop_
_space_group_symop_operation_xyz
'x, y, z'
'x-y, x, z'
'-y, x-y, z'
'-x, -y, z'
'-x+y, -x, z'
'y, -x+y, z'
'x-y, -y, -z'
'-x, -x+y, -z'
'y, x, -z'
'-y, -x, -z'
'-x+y, y, -z'
'x, x-y, -z'
'-x, -y, -z'
'-x+y, -x, -z'
'y, -x+y, -z'
'x, y, -z'
'x-y, x, -z'
'-y, x-y, -z'
'-x+y, y, z'
'x, x-y, z'
'-y, -x, z'
'y, x, z'
'x-y, -y, z'
'-x, -x+y, z'

loop_
_atom_site_label
_atom_site_type_symbol
_atom_site_fract_x
_atom_site_fract_y
_atom_site_fract_z
_atom_site_U_iso_or_equiv
_atom_site_adp_type
_atom_site_occupancy
_atom_site_site_symmetry_order
_atom_site_calc_flag
_atom_site_refinement_flags_posn
_atom_site_refinement_flags_adp
_atom_site_refinement_flags_occupancy
As1 As 0.3333 0.6667 0.27736(4) 0.01497(17) Uani 1 6 d S T P
O1 O 0.5000 1.0000 0.1782(3) 0.0178(5) Uani 1 4 d S T P
N1 N 0.0000 0.0000 0.0000 0.0260(18) Uani 1 24 d S T P
H1A H 0.0000 0.0000 0.0931 0.039 Uiso 0.5 12 d RS T P
H1B H 0.0000 0.1626 -0.0305 0.039 Uiso 0.25 2 d RS T P
N2 N 0.0000 0.0000 0.5000 0.0249(18) Uani 1 24 d S T P
N3 N 0.0000 0.0000 0.3788(7) 0.0416(18) Uani 1 12 d S T P

loop_
_atom_site_aniso_label
_atom_site_aniso_U_11
_atom_site_aniso_U_22
_atom_site_aniso_U_33
_atom_site_aniso_U_23
_atom_site_aniso_U_13
_atom_site_aniso_U_12
As1 0.01085(19) 0.01085(19) 0.0232(3) 0.000 0.000 0.00542(10)
O1 0.0154(9) 0.0081(11) 0.0274(11) 0.000 0.000 0.0040(5)
N1 0.026(3) 0.026(3) 0.026(4) 0.000 0.000 0.0130(14)
N2 0.019(3) 0.019(3) 0.038(5) 0.000 0.000 0.0093(13)
N3 0.048(3) 0.048(3) 0.029(3) 0.000 0.000 0.0240(14)

loop_
_atom_type_symbol
_atom_type_description
_atom_type_scat_dispersion_real
_atom_type_scat_dispersion_imag
_atom_type_scat_source
As As 0.0499 2.0058 'International Tables Vol C Tables 4.2.6.8 and 6.1.1.4'
H H 0.0000 0.0000 'International Tables Vol C Tables 4.2.6.8 and 6.1.1.4'
N N 0.0061 0.0033 'International Tables Vol C Tables 4.2.6.8 and 6.1.1.4'
O O 0.0106 0.0060 'International Tables Vol C Tables 4.2.6.8 and 6.1.1.4'

loop_
_exptl_crystal_face_index_h
_exptl_crystal_face_index_k
_exptl_crystal_face_index_l
_exptl_crystal_face_perp_dist
_exptl_oxdiff_crystal_face_indexfrac_h
_exptl_oxdiff_crystal_face_indexfrac_k
_exptl_oxdiff_crystal_face_indexfrac_l
_exptl_oxdiff_crystal_face_x
_exptl_oxdiff_crystal_face_y
_exptl_oxdiff_crystal_face_z
0 0 1 0.0152 0.0031 0.0010 0.9990 0.0025 -0.0041 -0.0731
0 0 -1 0.0010 -0.0031 -0.0010 -0.9990 -0.0025 0.0041 0.0731
1 0 0 0.0936 0.9983 0.0005 -0.0132 0.1418 0.0655 0.0009
-1 0 0 0.0818 -0.9983 -0.0005 0.0132 -0.1418 -0.0655 -0.0009
0 1 0 0.0788 -0.0008 0.9988 -0.0094 0.1274 -0.0898 0.0093
0 -1 0 0.0977 0.0008 -0.9988 0.0094 -0.1274 0.0898 -0.0093
1 -1 0 0.0634 0.9991 -0.9983 -0.0038 0.0143 0.1553 -0.0084
-1 1 0 0.1109 -0.9991 0.9983 0.0038 -0.0143 -0.1553 0.0084
-2 1 0 0.1112 -1.9974 0.9979 0.0170 -0.1561 -0.2209 0.0075

loop_
_geom_angle_atom_site_label_1
_geom_angle_atom_site_label_2
_geom_angle_atom_site_label_3
_geom_angle
_geom_angle_site_symmetry_1
_geom_angle_site_symmetry_3
O1 As1 O1 93.95(9) . 3_665
O1 As1 O1 93.95(9) . 2_655
O1 As1 O1 93.95(9) 3_665 2_655
As1 O1 As1 115.17(14) 2_665 .
H1A N1 H1B 109.106(1) . .
N3 N2 N3 180.0 13_556 .

loop_
_geom_bond_atom_site_label_1
_geom_bond_atom_site_label_2
_geom_bond_distance
_geom_bond_site_symmetry_2
As1 O1 1.7903(14) .
As1 O1 1.7903(14) 2_655
As1 O1 1.7903(14) 3_665
O1 As1 1.7903(14) 2_665
N1 H1A 0.90099(5) .
N1 H1B 0.90102(4) .
N2 N3 1.173(7) 13_556
N2 N3 1.173(7) .
